data_7023526
loop_
_publ_author_name
'Tanase, Tomoaki'
'Hatada, Satoko'
'Mochizuki, Ayaka'
'Nakamae, Kanako'
'Kure, Bunsho'
'Nakajima, Takayuki'

_publ_section_title
;
 Flexible, linear, tetranuclear palladium complexes supported by
 tetraphosphine ligands with electron-withdrawing groups.
;
_journal_issue 45
_journal_name_full 'Dalton transactions (Cambridge, England : 2003)'
_journal_page_first 15941
_journal_page_last 15952
_journal_paper_doi 10.1039/c3dt51433a
_journal_volume 42
_journal_year 2013
_chemical_formula_moiety 'C95.50 H88 Cl5 F28 N3 P10 Pd4 '
_chemical_formula_sum 'C95.5 H88 Cl5 F28 N3 P10 Pd4'
_chemical_formula_weight 2722.32
_space_group_IT_number 2
_symmetry_cell_setting triclinic
_symmetry_Int_Tables_number 2
_symmetry_space_group_name_Hall '-P 1'
_symmetry_space_group_name_H-M 'P -1'
_cell_angle_alpha 68.113(11)
_cell_angle_beta 85.828(16)
_cell_angle_gamma 72.612(12)
_cell_formula_units_Z 2
_cell_length_a 14.172(5)
_cell_length_b 20.276(6)
_cell_length_c 23.037(7)
_cell_measurement_reflns_used 14103
_cell_measurement_temperature 123(2)
_cell_measurement_theta_max 27.4
_cell_measurement_theta_min 3.0
_cell_volume 5856(3)
_computing_cell_refinement CrystalClear
_computing_data_collection CrystalClear
_computing_data_reduction CrystalStructure
_computing_molecular_graphics 'Mercury 3.0'
_computing_publication_material 'CrystalStructure 3.8'
_computing_structure_refinement SHELXL
_computing_structure_solution SHELXS97
_diffrn_ambient_temperature 123(2)
_diffrn_detector_area_resol_mean 7.31
_diffrn_measured_fraction_theta_full 0.980
_diffrn_measured_fraction_theta_max 0.980
_diffrn_measurement_device_type 'Rigaku Saturn'
_diffrn_measurement_method \w
_diffrn_radiation_type 'Mo K\a'
_diffrn_radiation_wavelength 0.71075
_diffrn_reflns_av_R_equivalents 0.058
_diffrn_reflns_limit_h_max 18
_diffrn_reflns_limit_h_min -17
_diffrn_reflns_limit_k_max 26
_diffrn_reflns_limit_k_min -26
_diffrn_reflns_limit_l_max 29
_diffrn_reflns_limit_l_min -28
_diffrn_reflns_number 51802
_diffrn_reflns_theta_full 27.50
_diffrn_reflns_theta_max 27.50
_exptl_absorpt_coefficient_mu 0.942
_exptl_absorpt_correction_T_max 0.954
_exptl_absorpt_correction_T_min 0.709
_exptl_absorpt_correction_type multi-scan
_exptl_absorpt_process_details 'Jacobson, R. (1998) Private communication'
_exptl_crystal_colour darkgreen
_exptl_crystal_density_diffrn 1.544
_exptl_crystal_density_method 'not measured'
_exptl_crystal_description plate
_exptl_crystal_F_000 2706.00
_exptl_crystal_size_max 0.25
_exptl_crystal_size_mid 0.15
_exptl_crystal_size_min 0.05
_refine_diff_density_max 2.92
_refine_diff_density_min -1.98
_refine_ls_extinction_method none
_refine_ls_goodness_of_fit_ref 1.083
_refine_ls_hydrogen_treatment refall
_refine_ls_number_parameters 1361
_refine_ls_number_reflns 25065
_refine_ls_R_factor_gt 0.1106
_refine_ls_shift/su_max 0.01
_refine_ls_structure_factor_coef Fsqd
_refine_ls_weighting_details 'w = 1/[\s^2^(Fo^2^)+(0.2000P)^2^+0.0000P] where P=(Fo^2^+2Fc^2^)/3'
_refine_ls_weighting_scheme calc
_refine_ls_wR_factor_ref 0.3323
_reflns_number_gt 14953
_reflns_number_total 25065
_reflns_threshold_expression F^2^>2.0\s(F^2^)
_cod_data_source_file c3dt51433a.txt
_cod_data_source_block '_complex4'
_cod_original_formula_sum 'C95.50 H88 Cl5 F28 N3 P10 Pd4 '
_cod_database_code 7023526

loop_
_symmetry_equiv_pos_site_id
_symmetry_equiv_pos_as_xyz
1 +X,+Y,+Z
2 -X,-Y,-Z

loop_
_atom_site_label
_atom_site_type_symbol
_atom_site_fract_x
_atom_site_fract_y
_atom_site_fract_z
_atom_site_U_iso_or_equiv
_atom_site_adp_type
_atom_site_occupancy
_atom_site_symmetry_multiplicity
_atom_site_calc_flag
_atom_site_refinement_flags
Pd(1) Pd 0.78337(4) 0.08435(3) 0.14904(2) 0.04168(16) Uani 1.00 1 d .
Pd(2) Pd 0.75480(4) 0.19189(3) 0.20148(2) 0.04010(16) Uani 1.00 1 d .
Pd(3) Pd 0.74028(4) 0.29398(3) 0.25614(2) 0.04007(16) Uani 1.00 1 d .
Pd(4) Pd 0.70881(4) 0.39394(3) 0.31393(2) 0.04326(17) Uani 1.00 1 d .
Cl(1) Cl 0.7595(3) 0.1494(2) -0.28803(19) 0.0667(11) Uani 0.50 1 d P
Cl(2) Cl 0.5562(3) 0.2226(3) -0.2636(2) 0.100(2) Uani 0.50 1 d P
Cl(3) Cl 1.2145(2) -0.30503(14) 0.15429(16) 0.0971(9) Uani 1.00 1 d .
Cl(4) Cl 1.0181(2) -0.3177(2) 0.14237(16) 0.1099(10) Uani 1.00 1 d .
Cl(5) Cl 0.1646(10) 0.3499(6) 0.4750(4) 0.151(3) Uani 0.50 1 d P
Cl(6) Cl 0.2962(9) 0.2243(9) 0.5769(6) 0.197(5) Uani 0.50 1 d P
Cl(7) Cl 0.4744(8) 0.0614(5) 0.6468(9) 0.223(7) Uani 0.50 1 d P
Cl(8) Cl 0.5262(13) -0.0270(7) 0.7732(6) 0.214(6) Uani 0.50 1 d P
P(1) P 0.83996(14) -0.00114(9) 0.25055(8) 0.0445(4) Uani 1.00 1 d .
P(2) P 0.72144(14) 0.11542(9) 0.29882(8) 0.0449(4) Uani 1.00 1 d .
P(3) P 0.77313(14) 0.20562(10) 0.35494(8) 0.0460(4) Uani 1.00 1 d .
P(4) P 0.85145(14) 0.31193(10) 0.37383(8) 0.0484(4) Uani 1.00 1 d .
P(5) P 0.87128(13) 0.14931(9) 0.06733(8) 0.0432(4) Uani 1.00 1 d .
P(6) P 0.79666(13) 0.27684(9) 0.11252(8) 0.0413(3) Uani 1.00 1 d .
P(7) P 0.70022(14) 0.39058(9) 0.16103(8) 0.0428(4) Uani 1.00 1 d .
P(8) P 0.58305(14) 0.46702(9) 0.23758(8) 0.0443(4) Uani 1.00 1 d .
P(9) P 0.70010(16) 0.51870(11) -0.10750(9) 0.0528(4) Uani 1.00 1 d .
P(10) P 1.18413(18) 0.09113(12) 0.46850(10) 0.0657(6) Uani 1.00 1 d .
F(1) F 1.0502(4) -0.2673(2) 0.2686(2) 0.0819(15) Uani 1.00 1 d .
F(2) F 0.7038(5) -0.2198(3) 0.2743(3) 0.099(2) Uani 1.00 1 d .
F(3) F 1.1186(4) 0.1036(3) 0.2738(2) 0.0872(17) Uani 1.00 1 d .
F(4) F 1.0980(3) -0.1151(2) 0.4395(2) 0.0697(13) Uani 1.00 1 d .
F(5) F 1.0306(4) 0.2497(4) 0.5840(2) 0.101(2) Uani 1.00 1 d .
F(6) F 0.6827(4) 0.3180(3) 0.5792(2) 0.0824(15) Uani 1.00 1 d .
F(7) F 1.1911(4) 0.3054(4) 0.2694(2) 0.098(2) Uani 1.00 1 d .
F(8) F 1.0035(5) 0.5284(3) 0.2960(4) 0.115(2) Uani 1.00 1 d .
F(9) F 0.6763(3) 0.1273(3) -0.1028(2) 0.0742(13) Uani 1.00 1 d .
F(10) F 1.0220(4) 0.0701(3) -0.1193(2) 0.0838(15) Uani 1.00 1 d .
F(11) F 1.1843(3) 0.2467(2) 0.0112(2) 0.0665(12) Uani 1.00 1 d .
F(12) F 1.2181(3) 0.0126(2) 0.1735(2) 0.0776(14) Uani 1.00 1 d .
F(13) F 0.4346(5) 0.7395(2) 0.0866(2) 0.100(2) Uani 1.00 1 d .
F(14) F 0.7458(5) 0.6782(3) 0.1896(3) 0.102(2) Uani 1.00 1 d .
F(15) F 0.2903(5) 0.5946(3) 0.3466(3) 0.098(2) Uani 1.00 1 d .
F(16) F 0.2994(3) 0.3606(2) 0.3431(2) 0.0642(11) Uani 1.00 1 d .
F(17) F 0.6115(4) 0.5148(3) -0.0605(2) 0.0770(14) Uani 1.00 1 d .
F(18) F 0.7910(4) 0.5227(3) -0.1539(2) 0.0819(15) Uani 1.00 1 d .
F(19) F 0.7403(3) 0.5612(3) -0.0727(2) 0.0733(13) Uani 1.00 1 d .
F(20) F 0.6305(4) 0.5982(2) -0.1547(2) 0.0780(15) Uani 1.00 1 d .
F(21) F 0.7666(3) 0.4395(2) -0.0608(2) 0.0750(14) Uani 1.00 1 d .
F(22) F 0.6585(3) 0.4775(2) -0.1429(2) 0.0702(13) Uani 1.00 1 d .
F(23) F 1.0919(11) 0.1349(10) 0.4945(8) 0.196(6) Uani 0.80 1 d P
F(24) F 1.2099(10) 0.1672(5) 0.4503(4) 0.162(4) Uani 1.00 1 d .
F(25) F 1.1072(8) 0.1207(4) 0.4141(7) 0.172(6) Uani 0.80 1 d P
F(26) F 1.2469(11) 0.0757(12) 0.4161(8) 0.224(10) Uani 0.80 1 d P
F(27) F 1.1677(14) 0.0154(5) 0.4862(4) 0.223(7) Uani 1.00 1 d .
F(28) F 1.2038(17) 0.0654(8) 0.5383(4) 0.207(9) Uani 0.80 1 d P
F(29) F 1.2985(12) 0.0761(14) 0.4889(10) 0.234(8) Uani 0.80 1 d P
N(1) N 0.7144(5) -0.0226(3) 0.0990(3) 0.0559(15) Uani 1.00 1 d .
N(2) N 0.5698(4) 0.2006(3) 0.1234(3) 0.0582(16) Uani 1.00 1 d .
N(3) N 0.6670(5) 0.5090(3) 0.3825(3) 0.0574(16) Uani 1.00 1 d .
C(1) C 0.7393(5) 0.0165(4) 0.1167(3) 0.0520(17) Uani 1.00 1 d .
C(2) C 0.6495(5) 0.1669(3) 0.1417(3) 0.0508(17) Uani 1.00 1 d .
C(3) C 0.6765(5) 0.4673(4) 0.3589(3) 0.0525(18) Uani 1.00 1 d .
C(4) C 0.7418(5) 0.0173(3) 0.3065(3) 0.0503(17) Uani 1.00 1 d .
C(5) C 0.7991(5) 0.1092(3) 0.3624(3) 0.0494(17) Uani 1.00 1 d .
C(6) C 0.8860(5) 0.2129(3) 0.3829(3) 0.0486(16) Uani 1.00 1 d .
C(7) C 0.8082(5) 0.2512(3) 0.0429(3) 0.0444(15) Uani 1.00 1 d .
C(8) C 0.6969(5) 0.3666(3) 0.0920(3) 0.0424(14) Uani 1.00 1 d .
C(9) C 0.5731(5) 0.4425(4) 0.1687(3) 0.0487(16) Uani 1.00 1 d .
C(10) C 0.6764(7) -0.0708(4) 0.0765(4) 0.069(2) Uani 1.00 1 d .
C(11) C 0.5835(7) -0.0835(6) 0.1120(6) 0.089(3) Uani 1.00 1 d .
C(12) C 0.7600(8) -0.1450(4) 0.0914(5) 0.078(2) Uani 1.00 1 d .
C(13) C 0.6580(11) -0.0325(7) 0.0083(6) 0.105(4) Uani 1.00 1 d .
C(14) C 0.4730(6) 0.2313(4) 0.0873(4) 0.062(2) Uani 1.00 1 d .
C(15) C 0.3881(6) 0.2392(6) 0.1306(5) 0.074(2) Uani 1.00 1 d .
C(16) C 0.4713(7) 0.1756(5) 0.0559(4) 0.069(2) Uani 1.00 1 d .
C(17) C 0.4754(6) 0.3084(4) 0.0360(4) 0.069(2) Uani 1.00 1 d .
C(18) C 0.6524(9) 0.5648(6) 0.4144(5) 0.086(3) Uani 1.00 1 d .
C(19) C 0.7121(13) 0.6158(9) 0.3784(9) 0.145(6) Uani 1.00 1 d .
C(20) C 0.5497(9) 0.5963(8) 0.4170(6) 0.121(5) Uani 1.00 1 d .
C(21) C 0.7031(9) 0.5173(7) 0.4805(5) 0.103(3) Uani 1.00 1 d .
C(22) C 0.8567(6) -0.0999(3) 0.2639(3) 0.0542(18) Uani 1.00 1 d .
C(23) C 0.9503(6) -0.1483(4) 0.2637(3) 0.0556(18) Uani 1.00 1 d .
C(24) C 0.9572(7) -0.2202(4) 0.2683(3) 0.061(2) Uani 1.00 1 d .
C(25) C 0.8759(8) -0.2462(4) 0.2714(4) 0.074(2) Uani 1.00 1 d .
C(26) C 0.7860(7) -0.1965(4) 0.2716(4) 0.067(2) Uani 1.00 1 d .
C(27) C 0.7707(6) -0.1238(4) 0.2677(4) 0.064(2) Uani 1.00 1 d .
C(28) C 0.9503(5) -0.0071(3) 0.2926(3) 0.0491(16) Uani 1.00 1 d .
C(29) C 0.9959(5) 0.0496(4) 0.2664(3) 0.0541(18) Uani 1.00 1 d .
C(30) C 1.0752(6) 0.0488(4) 0.2995(3) 0.063(2) Uani 1.00 1 d .
C(31) C 1.1085(7) -0.0041(4) 0.3582(4) 0.070(2) Uani 1.00 1 d .
C(32) C 1.0636(6) -0.0606(4) 0.3822(3) 0.062(2) Uani 1.00 1 d .
C(33) C 0.9846(5) -0.0635(4) 0.3515(3) 0.0501(16) Uani 1.00 1 d .
C(34) C 0.5959(5) 0.1428(4) 0.3250(3) 0.0529(17) Uani 1.00 1 d .
C(35) C 0.5234(6) 0.2035(4) 0.2841(4) 0.0589(19) Uani 1.00 1 d .
C(36) C 0.4255(6) 0.2254(5) 0.3006(5) 0.072(2) Uani 1.00 1 d .
C(37) C 0.4001(6) 0.1867(5) 0.3606(5) 0.081(3) Uani 1.00 1 d .
C(38) C 0.4715(7) 0.1268(5) 0.4029(5) 0.079(2) Uani 1.00 1 d .
C(39) C 0.5678(6) 0.1038(4) 0.3851(4) 0.068(2) Uani 1.00 1 d .
C(40) C 0.6843(5) 0.2149(3) 0.4165(3) 0.0450(15) Uani 1.00 1 d .
C(41) C 0.5933(5) 0.2712(3) 0.4023(3) 0.0495(16) Uani 1.00 1 d .
C(42) C 0.5289(5) 0.2797(4) 0.4494(3) 0.0585(19) Uani 1.00 1 d .
C(43) C 0.5574(7) 0.2317(5) 0.5114(3) 0.071(2) Uani 1.00 1 d .
C(44) C 0.6449(6) 0.1750(5) 0.5257(4) 0.066(2) Uani 1.00 1 d .
C(45) C 0.7080(6) 0.1650(4) 0.4788(3) 0.059(2) Uani 1.00 1 d .
C(46) C 0.8546(6) 0.3057(4) 0.4556(3) 0.0580(19) Uani 1.00 1 d .
C(47) C 0.7660(6) 0.3153(4) 0.4869(3) 0.0557(18) Uani 1.00 1 d .
C(48) C 0.7711(8) 0.3052(5) 0.5503(4) 0.071(2) Uani 1.00 1 d .
C(49) C 0.8582(8) 0.2843(5) 0.5834(3) 0.072(2) Uani 1.00 1 d .
C(50) C 0.9431(8) 0.2734(5) 0.5517(3) 0.077(2) Uani 1.00 1 d .
C(51) C 0.9452(6) 0.2807(4) 0.4886(3) 0.061(2) Uani 1.00 1 d .
C(52) C 0.9568(5) 0.3479(4) 0.3421(3) 0.0536(18) Uani 1.00 1 d .
C(53) C 0.9431(6) 0.4226(5) 0.3326(4) 0.071(2) Uani 1.00 1 d .
C(54) C 1.0179(7) 0.4538(5) 0.3040(4) 0.077(2) Uani 1.00 1 d .
C(55) C 1.0968(8) 0.4194(6) 0.2809(4) 0.078(2) Uani 1.00 1 d .
C(56) C 1.1098(6) 0.3472(6) 0.2884(4) 0.073(2) Uani 1.00 1 d .
C(57) C 1.0407(6) 0.3076(5) 0.3213(3) 0.065(2) Uani 1.00 1 d .
C(58) C 0.8669(5) 0.1330(3) -0.0068(3) 0.0481(16) Uani 1.00 1 d .
C(59) C 0.9511(6) 0.1083(4) -0.0362(3) 0.0543(17) Uani 1.00 1 d .
C(60) C 0.9390(6) 0.0936(4) -0.0894(3) 0.061(2) Uani 1.00 1 d .
C(61) C 0.8503(7) 0.1006(4) -0.1133(4) 0.066(2) Uani 1.00 1 d .
C(62) C 0.7657(6) 0.1213(4) -0.0807(4) 0.061(2) Uani 1.00 1 d .
C(63) C 0.7742(6) 0.1381(4) -0.0278(3) 0.0528(17) Uani 1.00 1 d .
C(64) C 1.0030(5) 0.1441(3) 0.0735(3) 0.0466(15) Uani 1.00 1 d .
C(65) C 1.0627(5) 0.0807(4) 0.1192(3) 0.0513(16) Uani 1.00 1 d .
C(66) C 1.1614(6) 0.0764(4) 0.1268(3) 0.0573(19) Uani 1.00 1 d .
C(67) C 1.2051(6) 0.1311(4) 0.0926(4) 0.062(2) Uani 1.00 1 d .
C(68) C 1.1424(5) 0.1932(4) 0.0470(3) 0.0528(17) Uani 1.00 1 d .
C(69) C 1.0452(5) 0.1997(4) 0.0348(3) 0.0547(18) Uani 1.00 1 d .
C(70) C 0.9102(5) 0.3028(3) 0.1140(3) 0.0440(14) Uani 1.00 1 d .
C(71) C 0.9767(5) 0.2618(4) 0.1666(3) 0.0512(16) Uani 1.00 1 d .
C(72) C 1.0633(6) 0.2798(4) 0.1683(4) 0.0579(18) Uani 1.00 1 d .
C(73) C 1.0846(6) 0.3398(4) 0.1176(4) 0.0582(19) Uani 1.00 1 d .
C(74) C 1.0184(5) 0.3796(4) 0.0665(3) 0.0546(18) Uani 1.00 1 d .
C(75) C 0.9320(5) 0.3610(3) 0.0643(3) 0.0465(15) Uani 1.00 1 d .
C(76) C 0.7673(5) 0.4603(3) 0.1353(3) 0.0437(14) Uani 1.00 1 d .
C(77) C 0.8512(5) 0.4514(4) 0.1693(3) 0.0496(16) Uani 1.00 1 d .
C(78) C 0.9022(6) 0.5053(4) 0.1482(3) 0.0573(18) Uani 1.00 1 d .
C(79) C 0.8688(6) 0.5669(4) 0.0939(3) 0.0542(18) Uani 1.00 1 d .
C(80) C 0.7896(5) 0.5750(3) 0.0592(3) 0.0523(17) Uani 1.00 1 d .
C(81) C 0.7383(5) 0.5229(3) 0.0801(3) 0.0505(16) Uani 1.00 1 d .
C(82) C 0.5846(5) 0.5643(3) 0.1997(3) 0.0518(17) Uani 1.00 1 d .
C(83) C 0.6656(6) 0.5846(4) 0.2096(3) 0.0573(19) Uani 1.00 1 d .
C(84) C 0.6658(8) 0.6583(5) 0.1792(4) 0.078(2) Uani 1.00 1 d .
C(85) C 0.5888(8) 0.7120(4) 0.1364(4) 0.079(2) Uani 1.00 1 d .
C(86) C 0.5123(7) 0.6884(4) 0.1269(4) 0.069(2) Uani 1.00 1 d .
C(87) C 0.5076(6) 0.6163(4) 0.1571(3) 0.060(2) Uani 1.00 1 d .
C(88) C 0.4622(5) 0.4763(3) 0.2747(3) 0.0484(16) Uani 1.00 1 d .
C(89) C 0.4187(6) 0.5350(4) 0.2938(3) 0.0578(19) Uani 1.00 1 d .
C(90) C 0.3330(6) 0.5345(4) 0.3279(4) 0.064(2) Uani 1.00 1 d .
C(91) C 0.2907(6) 0.4787(5) 0.3455(4) 0.061(2) Uani 1.00 1 d .
C(92) C 0.3371(5) 0.4198(4) 0.3248(3) 0.0553(18) Uani 1.00 1 d .
C(93) C 0.4217(5) 0.4179(4) 0.2891(3) 0.0515(16) Uani 1.00 1 d .
C(94) C 0.6760(14) 0.2254(11) -0.2658(8) 0.085(6) Uani 0.50 1 d P
C(95) C 1.1371(7) -0.3630(5) 0.1818(4) 0.072(2) Uani 1.00 1 d .
C(96) C 0.240(2) 0.286(3) 0.4982(14) 0.18(2) Uani 0.50 1 d P
C(97) C 0.568(4) -0.0078(18) 0.707(2) 0.22(2) Uani 0.50 1 d P
H(1) H 0.6799 0.0105 0.2956 0.060 Uiso 1.00 1 c R
H(2) H 0.7639 -0.0171 0.3499 0.060 Uiso 1.00 1 c R
H(3) H 0.7804 0.0787 0.4038 0.059 Uiso 1.00 1 c R
H(4) H 0.8700 0.0874 0.3570 0.059 Uiso 1.00 1 c R
H(5) H 0.9426 0.2007 0.3570 0.058 Uiso 1.00 1 c R
H(6) H 0.9031 0.1796 0.4271 0.058 Uiso 1.00 1 c R
H(7) H 0.8473 0.2794 0.0115 0.053 Uiso 1.00 1 c R
H(8) H 0.7418 0.2635 0.0238 0.053 Uiso 1.00 1 c R
H(9) H 0.7113 0.4048 0.0537 0.051 Uiso 1.00 1 c R
H(10) H 0.6319 0.3606 0.0861 0.051 Uiso 1.00 1 c R
H(11) H 0.5280 0.4114 0.1762 0.058 Uiso 1.00 1 c R
H(12) H 0.5489 0.4876 0.1307 0.058 Uiso 1.00 1 c R
H(13) H 0.6026 -0.1281 0.1501 0.107 Uiso 1.00 1 c R
H(14) H 0.5390 -0.0900 0.0853 0.107 Uiso 1.00 1 c R
H(15) H 0.5495 -0.0404 0.1232 0.107 Uiso 1.00 1 c R
H(16) H 0.8032 -0.1417 0.0558 0.094 Uiso 1.00 1 c R
H(17) H 0.7309 -0.1855 0.0989 0.094 Uiso 1.00 1 c R
H(18) H 0.7987 -0.1548 0.1288 0.094 Uiso 1.00 1 c R
H(19) H 0.5900 0.0006 -0.0007 0.126 Uiso 1.00 1 c R
H(20) H 0.6674 -0.0693 -0.0113 0.126 Uiso 1.00 1 c R
H(21) H 0.7044 -0.0032 -0.0087 0.126 Uiso 1.00 1 c R
H(22) H 0.3688 0.1933 0.1468 0.089 Uiso 1.00 1 c R
H(23) H 0.3316 0.2808 0.1074 0.089 Uiso 1.00 1 c R
H(24) H 0.4090 0.2487 0.1656 0.089 Uiso 1.00 1 c R
H(25) H 0.5000 0.1901 0.0147 0.083 Uiso 1.00 1 c R
H(26) H 0.4029 0.1763 0.0510 0.083 Uiso 1.00 1 c R
H(27) H 0.5101 0.1254 0.0822 0.083 Uiso 1.00 1 c R
H(28) H 0.4481 0.3478 0.0528 0.083 Uiso 1.00 1 c R
H(29) H 0.4356 0.3189 -0.0012 0.083 Uiso 1.00 1 c R
H(30) H 0.5438 0.3065 0.0246 0.083 Uiso 1.00 1 c R
H(31) H 0.7793 0.5963 0.3973 0.174 Uiso 1.00 1 c R
H(32) H 0.6810 0.6654 0.3796 0.174 Uiso 1.00 1 c R
H(33) H 0.7149 0.6190 0.3348 0.174 Uiso 1.00 1 c R
H(34) H 0.5253 0.6391 0.3782 0.145 Uiso 1.00 1 c R
H(35) H 0.5369 0.6125 0.4527 0.145 Uiso 1.00 1 c R
H(36) H 0.5156 0.5591 0.4219 0.145 Uiso 1.00 1 c R
H(37) H 0.6546 0.4987 0.5094 0.124 Uiso 1.00 1 c R
H(38) H 0.7290 0.5481 0.4955 0.124 Uiso 1.00 1 c R
H(39) H 0.7576 0.4752 0.4782 0.124 Uiso 1.00 1 c R
H(40) H 1.0080 -0.1327 0.2604 0.067 Uiso 1.00 1 c R
H(41) H 0.8823 -0.2950 0.2733 0.088 Uiso 1.00 1 c R
H(42) H 0.7061 -0.0917 0.2676 0.077 Uiso 1.00 1 c R
H(43) H 0.9731 0.0878 0.2268 0.065 Uiso 1.00 1 c R
H(44) H 1.1597 -0.0019 0.3812 0.084 Uiso 1.00 1 c R
H(45) H 0.9547 -0.1023 0.3697 0.060 Uiso 1.00 1 c R
H(46) H 0.5418 0.2306 0.2438 0.071 Uiso 1.00 1 c R
H(47) H 0.3774 0.2657 0.2717 0.087 Uiso 1.00 1 c R
H(48) H 0.3340 0.2009 0.3730 0.098 Uiso 1.00 1 c R
H(49) H 0.4537 0.1017 0.4440 0.094 Uiso 1.00 1 c R
H(50) H 0.6148 0.0619 0.4134 0.081 Uiso 1.00 1 c R
H(51) H 0.5755 0.3037 0.3601 0.059 Uiso 1.00 1 c R
H(52) H 0.4669 0.3173 0.4396 0.070 Uiso 1.00 1 c R
H(53) H 0.5157 0.2385 0.5441 0.085 Uiso 1.00 1 c R
H(54) H 0.6622 0.1424 0.5679 0.079 Uiso 1.00 1 c R
H(55) H 0.7670 0.1245 0.4886 0.070 Uiso 1.00 1 c R
H(56) H 0.7042 0.3283 0.4658 0.067 Uiso 1.00 1 c R
H(57) H 0.8596 0.2778 0.6264 0.086 Uiso 1.00 1 c R
H(58) H 1.0061 0.2689 0.4691 0.073 Uiso 1.00 1 c R
H(59) H 0.8848 0.4510 0.3452 0.085 Uiso 1.00 1 c R
H(60) H 1.1435 0.4444 0.2595 0.093 Uiso 1.00 1 c R
H(61) H 1.0519 0.2565 0.3284 0.077 Uiso 1.00 1 c R
H(62) H 1.0151 0.1016 -0.0207 0.065 Uiso 1.00 1 c R
H(63) H 0.8455 0.0919 -0.1506 0.079 Uiso 1.00 1 c R
H(64) H 0.7168 0.1530 -0.0063 0.063 Uiso 1.00 1 c R
H(65) H 1.0368 0.0416 0.1446 0.062 Uiso 1.00 1 c R
H(66) H 1.2724 0.1267 0.0996 0.074 Uiso 1.00 1 c R
H(67) H 1.0074 0.2409 0.0010 0.066 Uiso 1.00 1 c R
H(68) H 0.9623 0.2223 0.2005 0.061 Uiso 1.00 1 c R
H(69) H 1.1087 0.2520 0.2033 0.070 Uiso 1.00 1 c R
H(70) H 1.1437 0.3522 0.1190 0.070 Uiso 1.00 1 c R
H(71) H 1.0319 0.4199 0.0329 0.066 Uiso 1.00 1 c R
H(72) H 0.8875 0.3881 0.0287 0.056 Uiso 1.00 1 c R
H(73) H 0.8736 0.4090 0.2066 0.060 Uiso 1.00 1 c R
H(74) H 0.9593 0.4994 0.1710 0.069 Uiso 1.00 1 c R
H(75) H 0.9017 0.6043 0.0808 0.065 Uiso 1.00 1 c R
H(76) H 0.7698 0.6161 0.0208 0.063 Uiso 1.00 1 c R
H(77) H 0.6816 0.5298 0.0564 0.061 Uiso 1.00 1 c R
H(78) H 0.7198 0.5489 0.2366 0.069 Uiso 1.00 1 c R
H(79) H 0.5900 0.7619 0.1154 0.095 Uiso 1.00 1 c R
H(80) H 0.4530 0.6023 0.1491 0.072 Uiso 1.00 1 c R
H(81) H 0.4463 0.5750 0.2840 0.069 Uiso 1.00 1 c R
H(82) H 0.2338 0.4791 0.3700 0.073 Uiso 1.00 1 c R
H(83) H 0.4504 0.3779 0.2752 0.062 Uiso 1.00 1 c R
H(84) H 0.6978 0.2205 -0.2241 0.102 Uiso 0.50 1 c R
H(85) H 0.6799 0.2740 -0.2965 0.102 Uiso 0.50 1 c R
H(86) H 1.1299 -0.3754 0.2274 0.086 Uiso 1.00 1 c R
H(87) H 1.1674 -0.4099 0.1746 0.086 Uiso 1.00 1 c R
H(88) H 0.2967 0.2985 0.4738 0.216 Uiso 0.50 1 c R
H(89) H 0.2222 0.2520 0.4822 0.216 Uiso 0.50 1 c R
H(90) H 0.5936 -0.0536 0.6979 0.260 Uiso 0.50 1 c R
H(91) H 0.6246 0.0120 0.7067 0.260 Uiso 0.50 1 c R

loop_
_atom_site_aniso_label
_atom_site_aniso_U_11
_atom_site_aniso_U_22
_atom_site_aniso_U_33
_atom_site_aniso_U_12
_atom_site_aniso_U_13
_atom_site_aniso_U_23
Pd(1) 0.0447(3) 0.0390(2) 0.0376(2) -0.0099(2) 0.0042(2) -0.0123(2)
Pd(2) 0.0446(3) 0.0383(2) 0.0338(2) -0.0110(2) 0.0067(2) -0.0111(2)
Pd(3) 0.0448(3) 0.0384(2) 0.0316(2) -0.0083(2) 0.0047(2) -0.0105(2)
Pd(4) 0.0461(3) 0.0438(3) 0.0365(3) -0.0093(2) 0.0019(2) -0.0141(2)
Cl(1) 0.081(2) 0.0441(17) 0.052(2) -0.0018(17) 0.0032(19) -0.0047(15)
Cl(2) 0.069(2) 0.089(3) 0.074(2) 0.014(2) 0.004(2) 0.015(2)
Cl(3) 0.102(2) 0.0665(13) 0.115(2) -0.0271(13) 0.0305(17) -0.0285(14)
Cl(4) 0.111(2) 0.131(2) 0.0867(19) -0.028(2) -0.0119(17) -0.0424(18)
Cl(5) 0.224(11) 0.188(8) 0.098(5) -0.151(9) 0.044(6) -0.052(5)
Cl(6) 0.169(9) 0.305(17) 0.199(11) -0.128(11) 0.040(8) -0.142(12)
Cl(7) 0.141(8) 0.112(6) 0.41(2) -0.035(5) -0.045(11) -0.081(10)
Cl(8) 0.269(16) 0.155(9) 0.153(9) 0.017(9) -0.040(10) -0.040(7)
P(1) 0.0481(9) 0.0411(8) 0.0373(8) -0.0106(7) 0.0061(7) -0.0097(6)
P(2) 0.0466(9) 0.0427(8) 0.0394(8) -0.0113(7) 0.0104(7) -0.0115(6)
P(3) 0.0493(9) 0.0435(8) 0.0357(8) -0.0082(7) 0.0055(7) -0.0089(6)
P(4) 0.0477(9) 0.0522(9) 0.0382(8) -0.0115(7) 0.0006(7) -0.0111(7)
P(5) 0.0464(9) 0.0424(8) 0.0379(8) -0.0104(6) 0.0039(7) -0.0139(6)
P(6) 0.0454(9) 0.0421(8) 0.0334(8) -0.0128(6) 0.0059(6) -0.0115(6)
P(7) 0.0481(9) 0.0410(8) 0.0336(8) -0.0100(6) 0.0041(6) -0.0102(6)
P(8) 0.0492(9) 0.0427(8) 0.0369(8) -0.0079(7) 0.0036(7) -0.0149(6)
P(9) 0.0578(11) 0.0563(10) 0.0405(9) -0.0146(8) 0.0000(8) -0.0151(8)
P(10) 0.0731(14) 0.0551(11) 0.0491(10) -0.0084(9) 0.0070(10) -0.0062(8)
F(1) 0.085(3) 0.068(2) 0.085(3) 0.008(2) -0.005(2) -0.042(2)
F(2) 0.095(4) 0.066(3) 0.143(5) -0.037(3) 0.017(4) -0.040(3)
F(3) 0.102(4) 0.076(3) 0.078(3) -0.053(3) -0.024(3) 0.004(2)
F(4) 0.077(3) 0.068(2) 0.046(2) -0.014(2) -0.012(2) -0.005(2)
F(5) 0.096(4) 0.144(5) 0.044(2) -0.049(3) -0.020(2) 0.002(3)
F(6) 0.090(3) 0.102(3) 0.051(2) -0.021(3) 0.017(2) -0.032(2)
F(7) 0.063(3) 0.177(6) 0.078(3) -0.050(3) 0.020(2) -0.066(4)
F(8) 0.088(4) 0.081(3) 0.150(6) -0.033(3) 0.014(4) -0.011(4)
F(9) 0.070(3) 0.083(3) 0.072(3) -0.009(2) -0.019(2) -0.038(2)
F(10) 0.078(3) 0.107(4) 0.073(3) -0.012(3) 0.020(2) -0.055(3)
F(11) 0.058(2) 0.062(2) 0.081(3) -0.026(2) 0.015(2) -0.023(2)
F(12) 0.061(2) 0.073(2) 0.078(3) -0.009(2) -0.020(2) -0.008(2)
F(13) 0.121(4) 0.057(2) 0.078(3) 0.003(2) 0.017(3) -0.001(2)
F(14) 0.135(5) 0.085(3) 0.115(5) -0.069(4) 0.028(4) -0.045(3)
F(15) 0.119(4) 0.079(3) 0.110(4) -0.030(3) 0.061(4) -0.059(3)
F(16) 0.052(2) 0.076(2) 0.070(2) -0.023(2) 0.009(2) -0.032(2)
F(17) 0.073(3) 0.095(3) 0.069(3) -0.027(2) 0.019(2) -0.038(2)
F(18) 0.087(3) 0.096(3) 0.069(3) -0.040(3) 0.037(2) -0.033(2)
F(19) 0.073(3) 0.098(3) 0.070(3) -0.031(2) 0.003(2) -0.048(2)
F(20) 0.093(3) 0.059(2) 0.072(3) -0.007(2) -0.023(2) -0.019(2)
F(21) 0.068(2) 0.078(3) 0.053(2) -0.010(2) -0.017(2) -0.002(2)
F(22) 0.078(3) 0.057(2) 0.073(3) -0.008(2) -0.015(2) -0.029(2)
F(23) 0.154(11) 0.242(16) 0.216(16) -0.025(11) 0.073(11) -0.150(14)
F(24) 0.252(12) 0.138(7) 0.116(6) -0.129(8) 0.022(7) -0.015(5)
F(25) 0.141(8) 0.073(5) 0.270(15) 0.007(5) -0.137(10) -0.032(7)
F(26) 0.195(13) 0.43(2) 0.264(18) -0.209(17) 0.143(13) -0.30(2)
F(27) 0.47(2) 0.105(6) 0.101(6) -0.116(9) -0.083(10) -0.006(4)
F(28) 0.43(2) 0.192(12) 0.055(5) -0.202(16) -0.016(9) -0.014(6)
F(29) 0.152(12) 0.34(2) 0.213(18) -0.112(15) 0.025(12) -0.082(19)
N(1) 0.071(4) 0.050(3) 0.057(3) -0.023(3) 0.001(3) -0.026(2)
N(2) 0.048(3) 0.062(3) 0.062(3) -0.008(2) 0.006(3) -0.026(3)
N(3) 0.058(3) 0.044(3) 0.067(4) -0.015(2) -0.019(3) -0.014(3)
C(1) 0.048(3) 0.052(3) 0.049(3) -0.007(3) 0.000(3) -0.016(3)
C(2) 0.041(3) 0.050(3) 0.053(3) -0.011(2) -0.001(3) -0.010(3)
C(3) 0.042(3) 0.056(4) 0.049(4) -0.010(3) -0.003(3) -0.010(3)
C(4) 0.050(3) 0.039(3) 0.053(4) -0.007(2) 0.007(3) -0.014(2)
C(5) 0.054(4) 0.042(3) 0.035(3) -0.004(2) 0.005(2) -0.003(2)
C(6) 0.048(3) 0.051(3) 0.035(3) -0.004(2) 0.010(2) -0.013(2)
C(7) 0.050(3) 0.038(3) 0.043(3) -0.015(2) 0.000(2) -0.011(2)
C(8) 0.042(3) 0.038(2) 0.039(3) -0.008(2) 0.007(2) -0.010(2)
C(9) 0.047(3) 0.054(3) 0.039(3) -0.007(2) 0.009(2) -0.018(2)
C(10) 0.079(6) 0.057(4) 0.078(5) -0.024(4) -0.000(4) -0.030(4)
C(11) 0.071(6) 0.081(6) 0.132(10) -0.030(5) 0.011(6) -0.054(6)
C(12) 0.099(7) 0.050(4) 0.086(6) -0.018(4) 0.021(5) -0.032(4)
C(13) 0.123(10) 0.104(8) 0.118(9) -0.034(7) -0.028(8) -0.067(7)
C(14) 0.051(4) 0.061(4) 0.078(5) -0.012(3) -0.006(3) -0.033(4)
C(15) 0.051(4) 0.092(6) 0.088(6) -0.020(4) 0.007(4) -0.044(5)
C(16) 0.075(5) 0.066(4) 0.071(5) -0.022(4) 0.010(4) -0.031(4)
C(17) 0.050(4) 0.064(4) 0.090(6) -0.014(3) -0.020(4) -0.023(4)
C(18) 0.108(8) 0.074(5) 0.076(6) -0.009(5) 0.007(5) -0.043(5)
C(19) 0.132(13) 0.116(11) 0.163(15) -0.013(9) -0.050(12) -0.034(11)
C(20) 0.090(8) 0.132(10) 0.090(8) 0.012(7) -0.022(6) -0.014(7)
C(21) 0.089(7) 0.108(8) 0.084(7) -0.013(6) -0.014(6) -0.011(6)
C(22) 0.071(5) 0.044(3) 0.044(3) -0.014(3) 0.008(3) -0.015(2)
C(23) 0.071(5) 0.056(4) 0.037(3) -0.014(3) 0.008(3) -0.018(3)
C(24) 0.086(5) 0.043(3) 0.042(3) -0.001(3) -0.001(3) -0.016(3)
C(25) 0.106(7) 0.045(4) 0.063(5) -0.018(4) 0.005(5) -0.016(3)
C(26) 0.079(5) 0.059(4) 0.068(5) -0.026(4) 0.022(4) -0.029(3)
C(27) 0.071(5) 0.050(4) 0.059(4) -0.007(3) 0.010(4) -0.016(3)
C(28) 0.051(3) 0.043(3) 0.046(3) -0.011(2) 0.011(3) -0.013(2)
C(29) 0.059(4) 0.054(3) 0.040(3) -0.017(3) 0.006(3) -0.008(3)
C(30) 0.077(5) 0.056(4) 0.051(4) -0.029(3) -0.004(3) -0.005(3)
C(31) 0.074(5) 0.065(4) 0.052(4) -0.018(4) -0.009(4) -0.003(3)
C(32) 0.069(5) 0.057(4) 0.042(3) -0.002(3) -0.008(3) -0.011(3)
C(33) 0.050(4) 0.058(3) 0.038(3) -0.017(3) 0.010(2) -0.013(2)
C(34) 0.049(3) 0.054(3) 0.057(4) -0.020(3) 0.022(3) -0.021(3)
C(35) 0.057(4) 0.049(3) 0.060(4) -0.009(3) 0.006(3) -0.014(3)
C(36) 0.045(4) 0.069(5) 0.093(6) -0.010(3) 0.019(4) -0.026(4)
C(37) 0.053(4) 0.069(5) 0.116(8) -0.009(4) 0.029(5) -0.038(5)
C(38) 0.068(5) 0.072(5) 0.083(6) -0.018(4) 0.029(4) -0.019(4)
C(39) 0.068(5) 0.059(4) 0.066(5) -0.022(3) 0.033(4) -0.015(3)
C(40) 0.044(3) 0.042(3) 0.040(3) -0.010(2) 0.009(2) -0.009(2)
C(41) 0.061(4) 0.048(3) 0.038(3) -0.013(3) 0.006(3) -0.017(2)
C(42) 0.047(4) 0.074(4) 0.053(4) -0.009(3) 0.012(3) -0.030(3)
C(43) 0.079(5) 0.081(5) 0.046(4) -0.013(4) 0.022(4) -0.026(3)
C(44) 0.066(5) 0.070(4) 0.053(4) -0.015(4) 0.012(3) -0.020(3)
C(45) 0.065(4) 0.048(3) 0.047(3) -0.007(3) 0.011(3) -0.009(3)
C(46) 0.065(4) 0.058(4) 0.044(3) -0.022(3) 0.001(3) -0.007(3)
C(47) 0.071(5) 0.053(3) 0.040(3) -0.017(3) 0.002(3) -0.014(3)
C(48) 0.095(6) 0.073(5) 0.045(4) -0.034(4) 0.016(4) -0.018(3)
C(49) 0.101(7) 0.085(5) 0.036(3) -0.043(5) 0.004(4) -0.017(3)
C(50) 0.094(7) 0.092(6) 0.039(4) -0.043(5) -0.017(4) -0.002(4)
C(51) 0.061(4) 0.067(4) 0.043(3) -0.019(3) 0.001(3) -0.008(3)
C(52) 0.044(3) 0.068(4) 0.039(3) -0.016(3) -0.004(2) -0.008(3)
C(53) 0.057(4) 0.071(5) 0.074(5) -0.023(4) -0.005(4) -0.010(4)
C(54) 0.065(5) 0.077(5) 0.074(5) -0.032(4) 0.002(4) -0.002(4)
C(55) 0.083(6) 0.087(6) 0.064(5) -0.042(5) -0.001(4) -0.015(4)
C(56) 0.045(4) 0.128(8) 0.052(4) -0.027(4) 0.005(3) -0.039(5)
C(57) 0.060(4) 0.089(5) 0.049(4) -0.035(4) -0.003(3) -0.019(4)
C(58) 0.055(4) 0.040(3) 0.050(3) -0.013(2) 0.002(3) -0.019(2)
C(59) 0.063(4) 0.054(3) 0.044(3) -0.011(3) 0.004(3) -0.021(3)
C(60) 0.077(5) 0.057(4) 0.041(3) -0.006(3) 0.012(3) -0.023(3)
C(61) 0.086(6) 0.052(4) 0.053(4) -0.003(3) -0.004(4) -0.026(3)
C(62) 0.073(5) 0.048(3) 0.056(4) -0.011(3) -0.012(4) -0.015(3)
C(63) 0.062(4) 0.053(3) 0.048(3) -0.016(3) -0.002(3) -0.024(3)
C(64) 0.050(3) 0.047(3) 0.043(3) -0.015(2) 0.006(2) -0.018(2)
C(65) 0.046(3) 0.056(3) 0.051(3) -0.014(3) 0.001(3) -0.020(3)
C(66) 0.062(4) 0.052(3) 0.052(4) -0.003(3) -0.005(3) -0.021(3)
C(67) 0.044(4) 0.065(4) 0.080(5) -0.011(3) 0.005(3) -0.036(4)
C(68) 0.056(4) 0.056(3) 0.046(3) -0.018(3) 0.013(3) -0.018(3)
C(69) 0.047(3) 0.054(3) 0.058(4) -0.008(3) 0.008(3) -0.022(3)
C(70) 0.044(3) 0.043(3) 0.039(3) -0.007(2) 0.007(2) -0.014(2)
C(71) 0.054(4) 0.054(3) 0.044(3) -0.016(3) 0.001(3) -0.016(3)
C(72) 0.052(4) 0.071(4) 0.061(4) -0.021(3) 0.003(3) -0.034(3)
C(73) 0.051(4) 0.063(4) 0.064(4) -0.023(3) 0.017(3) -0.026(3)
C(74) 0.061(4) 0.060(4) 0.043(3) -0.025(3) 0.018(3) -0.016(3)
C(75) 0.050(3) 0.046(3) 0.042(3) -0.016(2) 0.007(2) -0.013(2)
C(76) 0.044(3) 0.041(3) 0.041(3) -0.013(2) 0.006(2) -0.011(2)
C(77) 0.064(4) 0.055(3) 0.037(3) -0.029(3) 0.005(3) -0.017(2)
C(78) 0.057(4) 0.063(4) 0.056(4) -0.028(3) 0.005(3) -0.018(3)
C(79) 0.076(5) 0.057(4) 0.037(3) -0.032(3) 0.004(3) -0.016(3)
C(80) 0.059(4) 0.046(3) 0.044(3) -0.012(3) 0.006(3) -0.012(2)
C(81) 0.060(4) 0.047(3) 0.040(3) -0.015(3) 0.006(3) -0.012(2)
C(82) 0.059(4) 0.044(3) 0.053(4) -0.015(3) 0.010(3) -0.020(3)
C(83) 0.081(5) 0.045(3) 0.051(4) -0.025(3) 0.008(3) -0.019(3)
C(84) 0.108(7) 0.068(5) 0.075(6) -0.039(5) 0.023(5) -0.037(4)
C(85) 0.119(8) 0.044(4) 0.065(5) -0.023(4) 0.012(5) -0.011(3)
C(86) 0.092(6) 0.051(4) 0.052(4) -0.016(4) 0.017(4) -0.013(3)
C(87) 0.075(5) 0.044(3) 0.051(4) -0.003(3) 0.009(3) -0.018(3)
C(88) 0.052(3) 0.050(3) 0.037(3) -0.007(3) 0.004(2) -0.016(2)
C(89) 0.065(4) 0.052(3) 0.055(4) -0.016(3) 0.012(3) -0.021(3)
C(90) 0.067(5) 0.063(4) 0.062(4) -0.010(3) 0.023(4) -0.034(3)
C(91) 0.046(4) 0.082(5) 0.056(4) -0.010(3) 0.011(3) -0.034(4)
C(92) 0.040(3) 0.059(4) 0.062(4) -0.008(3) -0.005(3) -0.020(3)
C(93) 0.048(3) 0.059(4) 0.047(3) -0.011(3) 0.003(3) -0.022(3)
C(94) 0.070(11) 0.098(13) 0.044(8) -0.014(9) -0.014(8) 0.016(8)
C(95) 0.073(5) 0.068(5) 0.071(5) -0.017(4) 0.018(4) -0.029(4)
C(96) 0.11(2) 0.33(6) 0.070(18) -0.03(3) 0.025(16) -0.07(2)
C(97) 0.34(6) 0.09(2) 0.23(4) -0.08(3) 0.17(5) -0.09(2)

loop_
_atom_type_symbol
_atom_type_description
_atom_type_scat_dispersion_real
_atom_type_scat_dispersion_imag
_atom_type_scat_source
C C 0.003 0.002
;
International Tables for Crystallography
(1992, Vol. C, Tables 4.2.6.8 and 6.1.1.4)
;
H H 0.000 0.000
;
International Tables for Crystallography
(1992, Vol. C, Table 6.1.1.4)
;
Cl Cl 0.148 0.159
;
International Tables for Crystallography
(1992, Vol. C, Tables 4.2.6.8 and 6.1.1.4)
;
F F 0.017 0.010
;
International Tables for Crystallography
(1992, Vol. C, Tables 4.2.6.8 and 6.1.1.4)
;
N N 0.006 0.003
;
International Tables for Crystallography
(1992, Vol. C, Tables 4.2.6.8 and 6.1.1.4)
;
P P 0.102 0.094
;
International Tables for Crystallography
(1992, Vol. C, Tables 4.2.6.8 and 6.1.1.4)
;
Pd Pd -0.999 1.007
;
International Tables for Crystallography
(1992, Vol. C, Tables 4.2.6.8 and 6.1.1.4)
;

loop_
_geom_angle_atom_site_label_1
_geom_angle_atom_site_label_2
_geom_angle_atom_site_label_3
_geom_angle
_geom_angle_publ_flag
Pd(2) Pd(1) P(1) 84.97(5) yes
Pd(2) Pd(1) P(5) 90.22(5) yes
Pd(2) Pd(1) C(1) 154.7(2) yes
Pd(2) Pd(1) C(2) 56.3(2) yes
P(1) Pd(1) P(5) 129.51(6) yes
P(1) Pd(1) C(1) 98.73(18) yes
P(1) Pd(1) C(2) 116.6(2) yes
P(5) Pd(1) C(1) 105.9(2) yes
P(5) Pd(1) C(2) 101.4(2) yes
C(1) Pd(1) C(2) 100.7(3) yes
Pd(1) Pd(2) Pd(3) 175.99(2) yes
Pd(1) Pd(2) P(2) 93.70(5) yes
Pd(1) Pd(2) P(6) 93.94(5) yes
Pd(1) Pd(2) C(2) 46.97(17) yes
Pd(3) Pd(2) P(2) 86.03(5) yes
Pd(3) Pd(2) P(6) 86.06(5) yes
Pd(3) Pd(2) C(2) 137.04(17) yes
P(2) Pd(2) P(6) 171.33(8) yes
P(2) Pd(2) C(2) 96.89(18) yes
P(6) Pd(2) C(2) 91.32(17) yes
Pd(2) Pd(3) Pd(4) 174.64(2) yes
Pd(2) Pd(3) P(3) 93.50(6) yes
Pd(2) Pd(3) P(7) 91.36(5) yes
Pd(4) Pd(3) P(3) 85.28(5) yes
Pd(4) Pd(3) P(7) 89.69(5) yes
P(3) Pd(3) P(7) 174.72(7) yes
Pd(3) Pd(4) P(4) 84.41(5) yes
Pd(3) Pd(4) P(8) 85.22(5) yes
Pd(3) Pd(4) C(3) 176.2(2) yes
P(4) Pd(4) P(8) 167.78(7) yes
P(4) Pd(4) C(3) 97.4(2) yes
P(8) Pd(4) C(3) 93.35(19) yes
Pd(1) P(1) C(4) 108.4(2) yes
Pd(1) P(1) C(22) 115.8(2) yes
Pd(1) P(1) C(28) 124.8(2) yes
C(4) P(1) C(22) 102.5(3) yes
C(4) P(1) C(28) 100.3(3) yes
C(22) P(1) C(28) 102.1(3) yes
Pd(2) P(2) C(4) 114.2(2) yes
Pd(2) P(2) C(5) 112.8(2) yes
Pd(2) P(2) C(34) 116.5(2) yes
C(4) P(2) C(5) 105.0(3) yes
C(4) P(2) C(34) 104.0(3) yes
C(5) P(2) C(34) 103.1(3) yes
Pd(3) P(3) C(5) 117.0(2) yes
Pd(3) P(3) C(6) 105.1(2) yes
Pd(3) P(3) C(40) 119.08(18) yes
C(5) P(3) C(6) 106.2(3) yes
C(5) P(3) C(40) 104.2(3) yes
C(6) P(3) C(40) 103.9(3) yes
Pd(4) P(4) C(6) 118.7(2) yes
Pd(4) P(4) C(46) 115.5(2) yes
Pd(4) P(4) C(52) 108.5(2) yes
C(6) P(4) C(46) 102.4(3) yes
C(6) P(4) C(52) 108.4(3) yes
C(46) P(4) C(52) 101.9(4) yes
Pd(1) P(5) C(7) 108.8(2) yes
Pd(1) P(5) C(58) 114.0(2) yes
Pd(1) P(5) C(64) 125.0(2) yes
C(7) P(5) C(58) 102.5(3) yes
C(7) P(5) C(64) 102.4(3) yes
C(58) P(5) C(64) 101.5(3) yes
Pd(2) P(6) C(7) 114.4(2) yes
Pd(2) P(6) C(8) 108.4(2) yes
Pd(2) P(6) C(70) 119.5(2) yes
C(7) P(6) C(8) 106.1(3) yes
C(7) P(6) C(70) 103.5(3) yes
C(8) P(6) C(70) 103.6(3) yes
Pd(3) P(7) C(8) 117.14(19) yes
Pd(3) P(7) C(9) 104.0(2) yes
Pd(3) P(7) C(76) 120.4(2) yes
C(8) P(7) C(9) 105.7(3) yes
C(8) P(7) C(76) 103.5(3) yes
C(9) P(7) C(76) 104.5(3) yes
Pd(4) P(8) C(9) 120.4(2) yes
Pd(4) P(8) C(82) 113.6(2) yes
Pd(4) P(8) C(88) 109.4(2) yes
C(9) P(8) C(82) 101.5(3) yes
C(9) P(8) C(88) 107.7(3) yes
C(82) P(8) C(88) 102.6(3) yes
F(17) P(9) F(18) 178.8(4) yes
F(17) P(9) F(19) 89.0(3) yes
F(17) P(9) F(20) 88.7(2) yes
F(17) P(9) F(21) 90.3(2) yes
F(17) P(9) F(22) 90.7(3) yes
F(18) P(9) F(19) 89.9(3) yes
F(18) P(9) F(20) 91.8(2) yes
F(18) P(9) F(21) 89.2(2) yes
F(18) P(9) F(22) 90.3(3) yes
F(19) P(9) F(20) 89.9(3) yes
F(19) P(9) F(21) 91.1(3) yes
F(19) P(9) F(22) 179.0(2) yes
F(20) P(9) F(21) 178.6(3) yes
F(20) P(9) F(22) 89.2(3) yes
F(21) P(9) F(22) 89.8(3) yes
F(23) P(10) F(24) 80.8(8) yes
F(23) P(10) F(25) 78.6(8) yes
F(23) P(10) F(26) 153.3(8) yes
F(23) P(10) F(27) 103.0(9) yes
F(23) P(10) F(28) 73.1(9) yes
F(23) P(10) F(29) 124.6(13) yes
F(24) P(10) F(25) 94.7(5) yes
F(24) P(10) F(26) 89.6(10) yes
F(24) P(10) F(27) 175.8(8) yes
F(24) P(10) F(28) 96.3(9) yes
F(24) P(10) F(29) 69.2(10) yes
F(25) P(10) F(26) 77.4(8) yes
F(25) P(10) F(27) 88.1(7) yes
F(25) P(10) F(28) 147.4(10) yes
F(25) P(10) F(29) 146.5(9) yes
F(26) P(10) F(27) 87.9(10) yes
F(26) P(10) F(28) 133.1(9) yes
F(26) P(10) F(29) 73.4(11) yes
F(27) P(10) F(28) 83.0(8) yes
F(27) P(10) F(29) 106.8(12) yes
F(28) P(10) F(29) 65.7(12) yes
P(10) F(28) F(29) 60.4(9) yes
P(10) F(29) F(28) 53.9(8) yes
C(1) N(1) C(10) 176.8(7) yes
C(2) N(2) C(14) 162.8(9) yes
C(3) N(3) C(18) 179.1(9) yes
Pd(1) C(1) N(1) 179.3(5) yes
Pd(1) C(2) Pd(2) 76.8(2) yes
Pd(1) C(2) N(2) 155.1(8) yes
Pd(2) C(2) N(2) 127.9(7) yes
Pd(4) C(3) N(3) 173.7(7) yes
P(1) C(4) P(2) 106.3(3) yes
P(2) C(5) P(3) 103.4(2) yes
P(3) C(6) P(4) 102.6(3) yes
P(5) C(7) P(6) 108.8(3) yes
P(6) C(8) P(7) 102.1(3) yes
P(7) C(9) P(8) 103.2(3) yes
N(1) C(10) C(11) 108.5(9) yes
N(1) C(10) C(12) 106.5(8) yes
N(1) C(10) C(13) 106.8(9) yes
C(11) C(10) C(12) 110.9(7) yes
C(11) C(10) C(13) 113.6(10) yes
C(12) C(10) C(13) 110.1(9) yes
N(2) C(14) C(15) 110.3(8) yes
N(2) C(14) C(16) 106.2(6) yes
N(2) C(14) C(17) 105.5(7) yes
C(15) C(14) C(16) 111.7(8) yes
C(15) C(14) C(17) 112.3(7) yes
C(16) C(14) C(17) 110.5(8) yes
N(3) C(18) C(19) 105.2(11) yes
N(3) C(18) C(20) 107.8(12) yes
N(3) C(18) C(21) 104.2(8) yes
C(19) C(18) C(20) 117.9(10) yes
C(19) C(18) C(21) 108.5(13) yes
C(20) C(18) C(21) 112.3(10) yes
P(1) C(22) C(23) 121.2(7) yes
P(1) C(22) C(27) 118.4(5) yes
C(23) C(22) C(27) 120.1(8) yes
C(22) C(23) C(24) 118.5(9) yes
F(1) C(24) C(23) 117.5(8) yes
F(1) C(24) C(25) 118.6(7) yes
C(23) C(24) C(25) 123.9(7) yes
C(24) C(25) C(26) 115.1(9) yes
F(2) C(26) C(25) 117.0(9) yes
F(2) C(26) C(27) 117.2(7) yes
C(25) C(26) C(27) 125.7(10) yes
C(22) C(27) C(26) 116.6(7) yes
P(1) C(28) C(29) 118.0(4) yes
P(1) C(28) C(33) 121.7(6) yes
C(29) C(28) C(33) 120.1(7) yes
C(28) C(29) C(30) 118.8(6) yes
F(3) C(30) C(29) 118.4(6) yes
F(3) C(30) C(31) 118.9(9) yes
C(29) C(30) C(31) 122.6(9) yes
C(30) C(31) C(32) 117.1(9) yes
F(4) C(32) C(31) 117.9(8) yes
F(4) C(32) C(33) 118.9(7) yes
C(31) C(32) C(33) 123.2(6) yes
C(28) C(33) C(32) 118.1(7) yes
P(2) C(34) C(35) 119.8(5) yes
P(2) C(34) C(39) 122.1(5) yes
C(35) C(34) C(39) 118.1(7) yes
C(34) C(35) C(36) 122.4(7) yes
C(35) C(36) C(37) 118.3(7) yes
C(36) C(37) C(38) 120.5(8) yes
C(37) C(38) C(39) 120.6(9) yes
C(34) C(39) C(38) 120.0(6) yes
P(3) C(40) C(41) 121.2(4) yes
P(3) C(40) C(45) 119.7(5) yes
C(41) C(40) C(45) 119.1(6) yes
C(40) C(41) C(42) 120.8(5) yes
C(41) C(42) C(43) 118.6(6) yes
C(42) C(43) C(44) 121.2(8) yes
C(43) C(44) C(45) 120.4(7) yes
C(40) C(45) C(44) 119.8(6) yes
P(4) C(46) C(47) 119.3(6) yes
P(4) C(46) C(51) 120.0(6) yes
C(47) C(46) C(51) 120.0(7) yes
C(46) C(47) C(48) 118.2(8) yes
F(6) C(48) C(47) 116.9(8) yes
F(6) C(48) C(49) 119.9(8) yes
C(47) C(48) C(49) 123.2(9) yes
C(48) C(49) C(50) 116.9(8) yes
F(5) C(50) C(49) 118.1(8) yes
F(5) C(50) C(51) 118.0(8) yes
C(49) C(50) C(51) 123.8(9) yes
C(46) C(51) C(50) 117.6(8) yes
P(4) C(52) C(53) 115.8(5) yes
P(4) C(52) C(57) 123.1(7) yes
C(53) C(52) C(57) 120.6(8) yes
C(52) C(53) C(54) 117.7(8) yes
F(8) C(54) C(53) 116.8(8) yes
F(8) C(54) C(55) 118.9(10) yes
C(53) C(54) C(55) 124.2(11) yes
C(54) C(55) C(56) 118.5(10) yes
F(7) C(56) C(55) 123.3(9) yes
F(7) C(56) C(57) 114.6(10) yes
C(55) C(56) C(57) 122.0(9) yes
C(52) C(57) C(56) 116.7(9) yes
P(5) C(58) C(59) 122.8(6) yes
P(5) C(58) C(63) 116.5(5) yes
C(59) C(58) C(63) 120.3(8) yes
C(58) C(59) C(60) 117.7(8) yes
F(10) C(60) C(59) 118.2(8) yes
F(10) C(60) C(61) 117.6(8) yes
C(59) C(60) C(61) 124.3(8) yes
C(60) C(61) C(62) 117.3(9) yes
F(9) C(62) C(61) 118.6(9) yes
F(9) C(62) C(63) 121.1(7) yes
C(61) C(62) C(63) 120.3(9) yes
C(58) C(63) C(62) 119.9(7) yes
P(5) C(64) C(65) 116.8(5) yes
P(5) C(64) C(69) 124.0(4) yes
C(65) C(64) C(69) 119.2(7) yes
C(64) C(65) C(66) 118.3(7) yes
F(12) C(66) C(65) 116.4(6) yes
F(12) C(66) C(67) 118.7(7) yes
C(65) C(66) C(67) 124.9(6) yes
C(66) C(67) C(68) 114.7(7) yes
F(11) C(68) C(67) 116.0(7) yes
F(11) C(68) C(69) 120.3(5) yes
C(67) C(68) C(69) 123.6(7) yes
C(64) C(69) C(68) 119.1(6) yes
P(6) C(70) C(71) 118.4(5) yes
P(6) C(70) C(75) 121.7(5) yes
C(71) C(70) C(75) 119.9(7) yes
C(70) C(71) C(72) 119.4(6) yes
C(71) C(72) C(73) 120.4(7) yes
C(72) C(73) C(74) 119.4(8) yes
C(73) C(74) C(75) 120.3(6) yes
C(70) C(75) C(74) 120.5(6) yes
P(7) C(76) C(77) 120.9(4) yes
P(7) C(76) C(81) 121.1(6) yes
C(77) C(76) C(81) 118.0(7) yes
C(76) C(77) C(78) 119.8(5) yes
C(77) C(78) C(79) 119.6(8) yes
C(78) C(79) C(80) 121.2(8) yes
C(79) C(80) C(81) 119.4(6) yes
C(76) C(81) C(80) 121.9(7) yes
P(8) C(82) C(83) 120.0(4) yes
P(8) C(82) C(87) 119.7(7) yes
C(83) C(82) C(87) 120.2(7) yes
C(82) C(83) C(84) 118.8(7) yes
F(14) C(84) C(83) 118.5(8) yes
F(14) C(84) C(85) 119.3(9) yes
C(83) C(84) C(85) 122.2(11) yes
C(84) C(85) C(86) 116.6(8) yes
F(13) C(86) C(85) 118.4(7) yes
F(13) C(86) C(87) 118.2(9) yes
C(85) C(86) C(87) 123.4(7) yes
C(82) C(87) C(86) 118.8(9) yes
P(8) C(88) C(89) 121.5(6) yes
P(8) C(88) C(93) 117.5(5) yes
C(89) C(88) C(93) 120.7(7) yes
C(88) C(89) C(90) 118.7(8) yes
F(15) C(90) C(89) 117.5(8) yes
F(15) C(90) C(91) 118.2(8) yes
C(89) C(90) C(91) 124.3(9) yes
C(90) C(91) C(92) 115.4(7) yes
F(16) C(92) C(91) 117.8(7) yes
F(16) C(92) C(93) 119.0(7) yes
C(91) C(92) C(93) 123.2(8) yes
C(88) C(93) C(92) 117.8(8) yes
Cl(1) C(94) Cl(2) 111.0(14) yes
Cl(3) C(95) Cl(4) 110.4(4) yes
Cl(5) C(96) Cl(6) 135(3) yes
Cl(7) C(97) Cl(8) 112(3) yes
P(1) C(4) H(1) 110.5 no
P(1) C(4) H(2) 110.5 no
P(2) C(4) H(1) 110.5 no
P(2) C(4) H(2) 110.5 no
H(1) C(4) H(2) 108.7 no
P(2) C(5) H(3) 111.1 no
P(2) C(5) H(4) 111.1 no
P(3) C(5) H(3) 111.1 no
P(3) C(5) H(4) 111.1 no
H(3) C(5) H(4) 109.1 no
P(3) C(6) H(5) 111.3 no
P(3) C(6) H(6) 111.2 no
P(4) C(6) H(5) 111.2 no
P(4) C(6) H(6) 111.2 no
H(5) C(6) H(6) 109.2 no
P(5) C(7) H(7) 109.9 no
P(5) C(7) H(8) 109.9 no
P(6) C(7) H(7) 109.9 no
P(6) C(7) H(8) 109.9 no
H(7) C(7) H(8) 108.3 no
P(6) C(8) H(9) 111.3 no
P(6) C(8) H(10) 111.3 no
P(7) C(8) H(9) 111.3 no
P(7) C(8) H(10) 111.3 no
H(9) C(8) H(10) 109.2 no
P(7) C(9) H(11) 111.1 no
P(7) C(9) H(12) 111.1 no
P(8) C(9) H(11) 111.1 no
P(8) C(9) H(12) 111.1 no
H(11) C(9) H(12) 109.1 no
C(10) C(11) H(13) 109.5 no
C(10) C(11) H(14) 109.5 no
C(10) C(11) H(15) 109.5 no
H(13) C(11) H(14) 109.5 no
H(13) C(11) H(15) 109.5 no
H(14) C(11) H(15) 109.5 no
C(10) C(12) H(16) 109.5 no
C(10) C(12) H(17) 109.5 no
C(10) C(12) H(18) 109.5 no
H(16) C(12) H(17) 109.5 no
H(16) C(12) H(18) 109.5 no
H(17) C(12) H(18) 109.5 no
C(10) C(13) H(19) 109.5 no
C(10) C(13) H(20) 109.5 no
C(10) C(13) H(21) 109.5 no
H(19) C(13) H(20) 109.5 no
H(19) C(13) H(21) 109.5 no
H(20) C(13) H(21) 109.5 no
C(14) C(15) H(22) 109.5 no
C(14) C(15) H(23) 109.5 no
C(14) C(15) H(24) 109.5 no
H(22) C(15) H(23) 109.5 no
H(22) C(15) H(24) 109.5 no
H(23) C(15) H(24) 109.5 no
C(14) C(16) H(25) 109.5 no
C(14) C(16) H(26) 109.5 no
C(14) C(16) H(27) 109.5 no
H(25) C(16) H(26) 109.5 no
H(25) C(16) H(27) 109.5 no
H(26) C(16) H(27) 109.5 no
C(14) C(17) H(28) 109.5 no
C(14) C(17) H(29) 109.5 no
C(14) C(17) H(30) 109.5 no
H(28) C(17) H(29) 109.5 no
H(28) C(17) H(30) 109.5 no
H(29) C(17) H(30) 109.5 no
C(18) C(19) H(31) 109.5 no
C(18) C(19) H(32) 109.5 no
C(18) C(19) H(33) 109.5 no
H(31) C(19) H(32) 109.5 no
H(31) C(19) H(33) 109.5 no
H(32) C(19) H(33) 109.5 no
C(18) C(20) H(34) 109.5 no
C(18) C(20) H(35) 109.5 no
C(18) C(20) H(36) 109.5 no
H(34) C(20) H(35) 109.5 no
H(34) C(20) H(36) 109.5 no
H(35) C(20) H(36) 109.5 no
C(18) C(21) H(37) 109.5 no
C(18) C(21) H(38) 109.5 no
C(18) C(21) H(39) 109.5 no
H(37) C(21) H(38) 109.5 no
H(37) C(21) H(39) 109.5 no
H(38) C(21) H(39) 109.5 no
C(22) C(23) H(40) 120.7 no
C(24) C(23) H(40) 120.7 no
C(24) C(25) H(41) 122.4 no
C(26) C(25) H(41) 122.4 no
C(22) C(27) H(42) 121.7 no
C(26) C(27) H(42) 121.7 no
C(28) C(29) H(43) 120.6 no
C(30) C(29) H(43) 120.6 no
C(30) C(31) H(44) 121.5 no
C(32) C(31) H(44) 121.5 no
C(28) C(33) H(45) 121.0 no
C(32) C(33) H(45) 121.0 no
C(34) C(35) H(46) 118.8 no
C(36) C(35) H(46) 118.8 no
C(35) C(36) H(47) 120.8 no
C(37) C(36) H(47) 120.8 no
C(36) C(37) H(48) 119.8 no
C(38) C(37) H(48) 119.8 no
C(37) C(38) H(49) 119.7 no
C(39) C(38) H(49) 119.7 no
C(34) C(39) H(50) 120.0 no
C(38) C(39) H(50) 120.0 no
C(40) C(41) H(51) 119.6 no
C(42) C(41) H(51) 119.6 no
C(41) C(42) H(52) 120.7 no
C(43) C(42) H(52) 120.7 no
C(42) C(43) H(53) 119.4 no
C(44) C(43) H(53) 119.4 no
C(43) C(44) H(54) 119.8 no
C(45) C(44) H(54) 119.8 no
C(40) C(45) H(55) 120.1 no
C(44) C(45) H(55) 120.1 no
C(46) C(47) H(56) 120.9 no
C(48) C(47) H(56) 120.9 no
C(48) C(49) H(57) 121.6 no
C(50) C(49) H(57) 121.6 no
C(46) C(51) H(58) 121.2 no
C(50) C(51) H(58) 121.2 no
C(52) C(53) H(59) 121.1 no
C(54) C(53) H(59) 121.1 no
C(54) C(55) H(60) 120.7 no
C(56) C(55) H(60) 120.7 no
C(52) C(57) H(61) 121.6 no
C(56) C(57) H(61) 121.6 no
C(58) C(59) H(62) 121.1 no
C(60) C(59) H(62) 121.1 no
C(60) C(61) H(63) 121.3 no
C(62) C(61) H(63) 121.3 no
C(58) C(63) H(64) 120.1 no
C(62) C(63) H(64) 120.1 no
C(64) C(65) H(65) 120.9 no
C(66) C(65) H(65) 120.9 no
C(66) C(67) H(66) 122.7 no
C(68) C(67) H(66) 122.7 no
C(64) C(69) H(67) 120.4 no
C(68) C(69) H(67) 120.4 no
C(70) C(71) H(68) 120.3 no
C(72) C(71) H(68) 120.3 no
C(71) C(72) H(69) 119.8 no
C(73) C(72) H(69) 119.8 no
C(72) C(73) H(70) 120.3 no
C(74) C(73) H(70) 120.3 no
C(73) C(74) H(71) 119.8 no
C(75) C(74) H(71) 119.8 no
C(70) C(75) H(72) 119.7 no
C(74) C(75) H(72) 119.7 no
C(76) C(77) H(73) 120.1 no
C(78) C(77) H(73) 120.1 no
C(77) C(78) H(74) 120.2 no
C(79) C(78) H(74) 120.2 no
C(78) C(79) H(75) 119.4 no
C(80) C(79) H(75) 119.4 no
C(79) C(80) H(76) 120.3 no
C(81) C(80) H(76) 120.3 no
C(76) C(81) H(77) 119.1 no
C(80) C(81) H(77) 119.1 no
C(82) C(83) H(78) 120.6 no
C(84) C(83) H(78) 120.6 no
C(84) C(85) H(79) 121.7 no
C(86) C(85) H(79) 121.7 no
C(82) C(87) H(80) 120.6 no
C(86) C(87) H(80) 120.6 no
C(88) C(89) H(81) 120.7 no
C(90) C(89) H(81) 120.7 no
C(90) C(91) H(82) 122.3 no
C(92) C(91) H(82) 122.3 no
C(88) C(93) H(83) 121.1 no
C(92) C(93) H(83) 121.1 no
Cl(1) C(94) H(84) 109.4 no
Cl(1) C(94) H(85) 109.4 no
Cl(2) C(94) H(84) 109.4 no
Cl(2) C(94) H(85) 109.4 no
H(84) C(94) H(85) 108.0 no
Cl(3) C(95) H(86) 109.6 no
Cl(3) C(95) H(87) 109.6 no
Cl(4) C(95) H(86) 109.6 no
Cl(4) C(95) H(87) 109.6 no
H(86) C(95) H(87) 108.1 no
Cl(5) C(96) H(88) 103.4 no
Cl(5) C(96) H(89) 103.4 no
Cl(6) C(96) H(88) 103.4 no
Cl(6) C(96) H(89) 103.4 no
H(88) C(96) H(89) 105.2 no
Cl(7) C(97) H(90) 109.3 no
Cl(7) C(97) H(91) 109.3 no
Cl(8) C(97) H(90) 109.3 no
Cl(8) C(97) H(91) 109.2 no
H(90) C(97) H(91) 107.9 no

loop_
_geom_bond_atom_site_label_1
_geom_bond_atom_site_label_2
_geom_bond_distance
_geom_bond_publ_flag
Pd(1) Pd(2) 2.7826(9) yes
Pd(1) P(1) 2.3529(15) yes
Pd(1) P(5) 2.3709(17) yes
Pd(1) C(1) 2.045(9) yes
Pd(1) C(2) 2.090(6) yes
Pd(2) Pd(3) 2.7503(9) yes
Pd(2) P(2) 2.3125(16) yes
Pd(2) P(6) 2.3067(16) yes
Pd(2) C(2) 2.377(9) yes
Pd(3) Pd(4) 2.7321(9) yes
Pd(3) P(3) 2.2853(15) yes
Pd(3) P(7) 2.2970(14) yes
Pd(4) P(4) 2.3327(16) yes
Pd(4) P(8) 2.3238(17) yes
Pd(4) C(3) 2.042(10) yes
Cl(1) C(94) 1.86(2) yes
Cl(2) C(94) 1.71(2) yes
Cl(3) C(95) 1.761(11) yes
Cl(4) C(95) 1.785(9) yes
Cl(5) C(96) 1.36(4) yes
Cl(6) C(96) 1.85(3) yes
Cl(7) C(97) 1.84(4) yes
Cl(8) C(97) 1.54(5) yes
P(1) C(4) 1.877(8) yes
P(1) C(22) 1.851(8) yes
P(1) C(28) 1.850(8) yes
P(2) C(4) 1.865(8) yes
P(2) C(5) 1.840(8) yes
P(2) C(34) 1.828(7) yes
P(3) C(5) 1.822(7) yes
P(3) C(6) 1.831(8) yes
P(3) C(40) 1.851(7) yes
P(4) C(6) 1.853(8) yes
P(4) C(46) 1.842(9) yes
P(4) C(52) 1.841(8) yes
P(5) C(7) 1.867(6) yes
P(5) C(58) 1.865(9) yes
P(5) C(64) 1.850(8) yes
P(6) C(7) 1.844(8) yes
P(6) C(8) 1.859(5) yes
P(6) C(70) 1.843(8) yes
P(7) C(8) 1.834(8) yes
P(7) C(9) 1.829(7) yes
P(7) C(76) 1.831(8) yes
P(8) C(9) 1.857(9) yes
P(8) C(82) 1.843(7) yes
P(8) C(88) 1.848(7) yes
P(9) F(17) 1.597(6) yes
P(9) F(18) 1.614(6) yes
P(9) F(19) 1.609(7) yes
P(9) F(20) 1.629(4) yes
P(9) F(21) 1.607(4) yes
P(9) F(22) 1.606(7) yes
P(10) F(23) 1.564(17) yes
P(10) F(24) 1.587(13) yes
P(10) F(25) 1.538(15) yes
P(10) F(26) 1.52(2) yes
P(10) F(27) 1.521(13) yes
P(10) F(28) 1.513(10) yes
P(10) F(29) 1.63(2) yes
F(1) C(24) 1.376(9) yes
F(2) C(26) 1.371(13) yes
F(3) C(30) 1.351(11) yes
F(4) C(32) 1.373(7) yes
F(5) C(50) 1.353(12) yes
F(6) C(48) 1.375(11) yes
F(7) C(56) 1.363(12) yes
F(8) C(54) 1.405(13) yes
F(9) C(62) 1.355(11) yes
F(10) C(60) 1.370(10) yes
F(11) C(68) 1.362(9) yes
F(12) C(66) 1.394(7) yes
F(13) C(86) 1.378(10) yes
F(14) C(84) 1.375(16) yes
F(15) C(90) 1.396(12) yes
F(16) C(92) 1.369(10) yes
F(28) F(29) 1.71(2) yes
N(1) C(1) 1.161(13) yes
N(1) C(10) 1.500(15) yes
N(2) C(2) 1.147(8) yes
N(2) C(14) 1.493(10) yes
N(3) C(3) 1.136(13) yes
N(3) C(18) 1.524(16) yes
C(10) C(11) 1.535(15) yes
C(10) C(12) 1.546(11) yes
C(10) C(13) 1.474(16) yes
C(14) C(15) 1.516(13) yes
C(14) C(16) 1.557(16) yes
C(14) C(17) 1.579(11) yes
C(18) C(19) 1.50(2) yes
C(18) C(20) 1.411(17) yes
C(18) C(21) 1.553(15) yes
C(22) C(23) 1.396(11) yes
C(22) C(27) 1.427(14) yes
C(23) C(24) 1.395(12) yes
C(24) C(25) 1.390(16) yes
C(25) C(26) 1.369(13) yes
C(26) C(27) 1.393(13) yes
C(28) C(29) 1.404(11) yes
C(28) C(33) 1.411(8) yes
C(29) C(30) 1.397(14) yes
C(30) C(31) 1.383(10) yes
C(31) C(32) 1.392(14) yes
C(32) C(33) 1.394(13) yes
C(34) C(35) 1.407(9) yes
C(34) C(39) 1.412(11) yes
C(35) C(36) 1.395(11) yes
C(36) C(37) 1.394(14) yes
C(37) C(38) 1.406(11) yes
C(38) C(39) 1.388(13) yes
C(40) C(41) 1.405(8) yes
C(40) C(45) 1.407(9) yes
C(41) C(42) 1.394(11) yes
C(42) C(43) 1.402(10) yes
C(43) C(44) 1.376(11) yes
C(44) C(45) 1.387(12) yes
C(46) C(47) 1.401(12) yes
C(46) C(51) 1.397(12) yes
C(47) C(48) 1.401(12) yes
C(48) C(49) 1.367(15) yes
C(49) C(50) 1.365(14) yes
C(50) C(51) 1.404(12) yes
C(52) C(53) 1.401(13) yes
C(52) C(57) 1.392(11) yes
C(53) C(54) 1.396(15) yes
C(54) C(55) 1.321(15) yes
C(55) C(56) 1.364(18) yes
C(56) C(57) 1.445(14) yes
C(58) C(59) 1.382(11) yes
C(58) C(63) 1.395(12) yes
C(59) C(60) 1.399(13) yes
C(60) C(61) 1.356(14) yes
C(61) C(62) 1.408(13) yes
C(62) C(63) 1.403(14) yes
C(64) C(65) 1.396(8) yes
C(64) C(69) 1.414(10) yes
C(65) C(66) 1.394(12) yes
C(66) C(67) 1.387(12) yes
C(67) C(68) 1.401(9) yes
C(68) C(69) 1.383(11) yes
C(70) C(71) 1.413(9) yes
C(70) C(75) 1.399(9) yes
C(71) C(72) 1.387(13) yes
C(72) C(73) 1.430(11) yes
C(73) C(74) 1.384(10) yes
C(74) C(75) 1.395(12) yes
C(76) C(77) 1.401(11) yes
C(76) C(81) 1.399(8) yes
C(77) C(78) 1.407(13) yes
C(78) C(79) 1.384(9) yes
C(79) C(80) 1.360(12) yes
C(80) C(81) 1.380(12) yes
C(82) C(83) 1.389(14) yes
C(82) C(87) 1.400(10) yes
C(83) C(84) 1.396(13) yes
C(84) C(85) 1.411(13) yes
C(85) C(86) 1.369(18) yes
C(86) C(87) 1.387(11) yes
C(88) C(89) 1.379(12) yes
C(88) C(93) 1.390(12) yes
C(89) C(90) 1.398(12) yes
C(90) C(91) 1.354(14) yes
C(91) C(92) 1.411(13) yes
C(92) C(93) 1.404(10) yes
C(4) H(1) 0.990 no
C(4) H(2) 0.990 no
C(5) H(3) 0.990 no
C(5) H(4) 0.990 no
C(6) H(5) 0.990 no
C(6) H(6) 0.990 no
C(7) H(7) 0.990 no
C(7) H(8) 0.990 no
C(8) H(9) 0.990 no
C(8) H(10) 0.990 no
C(9) H(11) 0.990 no
C(9) H(12) 0.990 no
C(11) H(13) 0.980 no
C(11) H(14) 0.980 no
C(11) H(15) 0.980 no
C(12) H(16) 0.980 no
C(12) H(17) 0.980 no
C(12) H(18) 0.980 no
C(13) H(19) 0.980 no
C(13) H(20) 0.980 no
C(13) H(21) 0.980 no
C(15) H(22) 0.980 no
C(15) H(23) 0.980 no
C(15) H(24) 0.980 no
C(16) H(25) 0.980 no
C(16) H(26) 0.980 no
C(16) H(27) 0.980 no
C(17) H(28) 0.980 no
C(17) H(29) 0.980 no
C(17) H(30) 0.980 no
C(19) H(31) 0.980 no
C(19) H(32) 0.980 no
C(19) H(33) 0.980 no
C(20) H(34) 0.980 no
C(20) H(35) 0.980 no
C(20) H(36) 0.980 no
C(21) H(37) 0.980 no
C(21) H(38) 0.980 no
C(21) H(39) 0.980 no
C(23) H(40) 0.950 no
C(25) H(41) 0.950 no
C(27) H(42) 0.950 no
C(29) H(43) 0.950 no
C(31) H(44) 0.950 no
C(33) H(45) 0.950 no
C(35) H(46) 0.950 no
C(36) H(47) 0.950 no
C(37) H(48) 0.950 no
C(38) H(49) 0.950 no
C(39) H(50) 0.950 no
C(41) H(51) 0.950 no
C(42) H(52) 0.950 no
C(43) H(53) 0.950 no
C(44) H(54) 0.950 no
C(45) H(55) 0.950 no
C(47) H(56) 0.950 no
C(49) H(57) 0.950 no
C(51) H(58) 0.950 no
C(53) H(59) 0.950 no
C(55) H(60) 0.950 no
C(57) H(61) 0.950 no
C(59) H(62) 0.950 no
C(61) H(63) 0.950 no
C(63) H(64) 0.950 no
C(65) H(65) 0.950 no
C(67) H(66) 0.950 no
C(69) H(67) 0.950 no
C(71) H(68) 0.950 no
C(72) H(69) 0.950 no
C(73) H(70) 0.950 no
C(74) H(71) 0.950 no
C(75) H(72) 0.950 no
C(77) H(73) 0.950 no
C(78) H(74) 0.950 no
C(79) H(75) 0.950 no
C(80) H(76) 0.950 no
C(81) H(77) 0.950 no
C(83) H(78) 0.950 no
C(85) H(79) 0.950 no
C(87) H(80) 0.950 no
C(89) H(81) 0.950 no
C(91) H(82) 0.950 no
C(93) H(83) 0.950 no
C(94) H(84) 0.990 no
C(94) H(85) 0.990 no
C(95) H(86) 0.990 no
C(95) H(87) 0.990 no
C(96) H(88) 0.990 no
C(96) H(89) 0.990 no
C(97) H(90) 0.990 no
C(97) H(91) 0.990 no
